data_7704684
loop_
_publ_author_name
'Ghosh, Subrata'
'Selvamani, Subramani'
'Mehta, Sakshi'
'Mondal, Abhishake'

_publ_section_title
;
 Reversible thermo-induced spin crossover in a mononuclear
 cis-dicyanamido-cobalt(ii) complex containing a macrocyclic tetradentate
 ligand.
;
_journal_issue 27
_journal_name_full 'Dalton transactions (Cambridge, England : 2003)'
_journal_page_first 9208
_journal_page_last 9212
_journal_paper_doi 10.1039/d0dt01888k
_journal_volume 49
_journal_year 2020
_chemical_formula_sum 'C26 H32 Co N10'
_chemical_formula_weight 543.54
_space_group_crystal_system monoclinic
_space_group_IT_number 14
_space_group_name_Hall '-P 2yn'
_space_group_name_H-M_alt 'P 1 21/n 1'
_atom_sites_solution_hydrogens geom
_audit_creation_method SHELXL-2016/6
_audit_update_record
;
2020-04-28 deposited with the CCDC.	2020-06-22 downloaded from the CCDC.
;
_cell_angle_alpha 90
_cell_angle_beta 90.565(3)
_cell_angle_gamma 90
_cell_formula_units_Z 4
_cell_length_a 8.9101(5)
_cell_length_b 12.1453(7)
_cell_length_c 23.8104(15)
_cell_measurement_reflns_used 5201
_cell_measurement_temperature 100(2)
_cell_measurement_theta_max 30.572
_cell_measurement_theta_min 1.711
_cell_volume 2576.5(3)
_computing_cell_refinement 'Bruker APEX2'
_computing_data_collection 'Bruker APEX2'
_computing_data_reduction 'Bruker SAINT'
_computing_molecular_graphics 'CrystalMaker 10.4.2'
_computing_publication_material 'Encifer (Allen et al, 2004)'
_computing_structure_refinement 'SHELXL-2016/6 (Sheldrick, 2016)'
_computing_structure_solution 'SHELXT 2014/4 (Sheldrick, 2014)'
_diffrn_ambient_temperature 100(2)
_diffrn_measured_fraction_theta_full 1.000
_diffrn_measured_fraction_theta_max 0.988
_diffrn_measurement_device_type 'Bruker APEX-II CCD'
_diffrn_measurement_method '\f and \w scans'
_diffrn_radiation_type MoK\a
_diffrn_radiation_wavelength 0.71073
_diffrn_reflns_av_R_equivalents 0.0711
_diffrn_reflns_av_unetI/netI 0.0682
_diffrn_reflns_Laue_measured_fraction_full 1.000
_diffrn_reflns_Laue_measured_fraction_max 0.988
_diffrn_reflns_limit_h_max 12
_diffrn_reflns_limit_h_min -12
_diffrn_reflns_limit_k_max 15
_diffrn_reflns_limit_k_min -17
_diffrn_reflns_limit_l_max 33
_diffrn_reflns_limit_l_min -33
_diffrn_reflns_number 52614
_diffrn_reflns_point_group_measured_fraction_full 1.000
_diffrn_reflns_point_group_measured_fraction_max 0.988
_diffrn_reflns_theta_full 25.242
_diffrn_reflns_theta_max 30.572
_diffrn_reflns_theta_min 1.711
_diffrn_source 'sealed tube'
_exptl_absorpt_coefficient_mu 0.702
_exptl_absorpt_correction_T_max 0.942
_exptl_absorpt_correction_T_min 0.843
_exptl_absorpt_correction_type multi-scan
_exptl_absorpt_process_details SADABS
_exptl_crystal_colour Orange
_exptl_crystal_density_diffrn 1.401
_exptl_crystal_description Block
_exptl_crystal_F_000 1140
_exptl_crystal_size_max 0.450
_exptl_crystal_size_mid 0.290
_exptl_crystal_size_min 0.250
_refine_diff_density_max 0.426
_refine_diff_density_min -0.494
_refine_diff_density_rms 0.082
_refine_ls_extinction_method none
_refine_ls_goodness_of_fit_ref 1.020
_refine_ls_hydrogen_treatment constr
_refine_ls_matrix_type full
_refine_ls_number_parameters 334
_refine_ls_number_reflns 7827
_refine_ls_number_restraints 0
_refine_ls_restrained_S_all 1.020
_refine_ls_R_factor_all 0.0891
_refine_ls_R_factor_gt 0.0457
_refine_ls_shift/su_max 0.001
_refine_ls_shift/su_mean 0.000
_refine_ls_structure_factor_coef Fsqd
_refine_ls_weighting_details 'w=1/[\s^2^(Fo^2^)+(0.0396P)^2^+1.1965P] where P=(Fo^2^+2Fc^2^)/3'
_refine_ls_weighting_scheme calc
_refine_ls_wR_factor_gt 0.0903
_refine_ls_wR_factor_ref 0.1061
_reflns_Friedel_coverage 0.000
_reflns_number_gt 5201
_reflns_number_total 7827
_reflns_threshold_expression 'I > 2\s(I)'
_cod_data_source_file d0dt01888k2.cif
_cod_data_source_block 100K
_cod_depositor_comments 'Adding full bibliography for 7704684--7704685.cif.'
_cod_original_sg_symbol_H-M 'P 21/n'
_cod_database_code 7704684
_shelx_shelxl_version_number 2016/6
_shelx_space_group_comment
;
The symmetry employed for this shelxl refinement is uniquely defined
by the following loop, which should always be used as a source of
symmetry information in preference to the above space-group names.
They are only intended as comments.
;
_shelx_estimated_absorpt_t_min 0.784
_shelx_estimated_absorpt_t_max 0.842

loop_
_space_group_symop_operation_xyz
'x, y, z'
'-x+1/2, y+1/2, -z+1/2'
'-x, -y, -z'
'x-1/2, -y-1/2, z-1/2'

loop_
_atom_site_label
_atom_site_type_symbol
_atom_site_fract_x
_atom_site_fract_y
_atom_site_fract_z
_atom_site_U_iso_or_equiv
_atom_site_adp_type
_atom_site_occupancy
_atom_site_site_symmetry_order
_atom_site_calc_flag
_atom_site_refinement_flags_posn
_atom_site_refinement_flags_adp
_atom_site_refinement_flags_occupancy
_atom_site_disorder_assembly
_atom_site_disorder_group
Co1 Co 0.92449(3) 0.22338(2) 0.12680(2) 0.01496(8) Uani 1 1 d . . . . .
N8 N 0.5594(3) 0.3866(2) -0.06735(9) 0.0528(7) Uani 1 1 d . . . . .
N1 N 0.93882(18) 0.04023(13) 0.15687(7) 0.0161(3) Uani 1 1 d . . . . .
N5 N 0.72684(19) 0.25417(13) 0.15494(7) 0.0188(4) Uani 1 1 d . . . . .
N3 N 1.02891(18) 0.39706(13) 0.11856(7) 0.0162(3) Uani 1 1 d . . . . .
N4 N 1.12028(18) 0.18922(13) 0.10006(7) 0.0159(3) Uani 1 1 d . . . . .
N2 N 1.00378(18) 0.23863(13) 0.20167(7) 0.0150(3) Uani 1 1 d . . . . .
C23 C 0.9306(2) 0.49852(16) 0.11255(9) 0.0191(4) Uani 1 1 d . . . . .
C6 C 0.9765(2) 0.15957(16) 0.23965(8) 0.0168(4) Uani 1 1 d . . . . .
N6 N 0.84413(19) 0.21227(13) 0.05089(8) 0.0200(4) Uani 1 1 d . . . . .
N7 N 0.7011(2) 0.22027(15) -0.03753(8) 0.0278(4) Uani 1 1 d . . . . .
C21 C 0.8455(2) -0.15583(17) 0.16444(10) 0.0249(5) Uani 1 1 d . . . . .
H21A H 0.783762 -0.210128 0.146210 0.037 Uiso 1 1 calc R U . . .
H21B H 0.946737 -0.182566 0.167262 0.037 Uiso 1 1 calc R U . . .
H21C H 0.807866 -0.141641 0.201373 0.037 Uiso 1 1 calc R U . . .
C25 C 0.8084(2) 0.47769(17) 0.06837(9) 0.0232(5) Uani 1 1 d . . . . .
H25A H 0.746469 0.542022 0.064679 0.035 Uiso 1 1 calc R U . . .
H25B H 0.854025 0.461604 0.032944 0.035 Uiso 1 1 calc R U . . .
H25C H 0.747862 0.416357 0.079712 0.035 Uiso 1 1 calc R U . . .
C10 C 1.0757(2) 0.33125(16) 0.21652(9) 0.0172(4) Uani 1 1 d . . . . .
C17 C 1.1777(2) 0.08782(16) 0.10754(8) 0.0170(4) Uani 1 1 d . . . . .
C7 C 1.0152(2) 0.17423(17) 0.29553(9) 0.0196(4) Uani 1 1 d . . . . .
H7 H 0.998831 0.118553 0.321576 0.023 Uiso 1 1 calc R U . . .
C14 C 1.3282(2) 0.24102(17) 0.04460(9) 0.0211(4) Uani 1 1 d . . . . .
H14 H 1.380523 0.294632 0.024919 0.025 Uiso 1 1 calc R U . . .
C22 C 0.6815(2) -0.00861(17) 0.12483(10) 0.0241(5) Uani 1 1 d . . . . .
H22A H 0.620515 -0.064967 0.107918 0.036 Uiso 1 1 calc R U . . .
H22B H 0.643804 0.008479 0.161440 0.036 Uiso 1 1 calc R U . . .
H22C H 0.678533 0.056257 0.101801 0.036 Uiso 1 1 calc R U . . .
C8 C 1.0785(2) 0.27272(17) 0.31197(9) 0.0237(5) Uani 1 1 d . . . . .
H8 H 1.099806 0.285837 0.349690 0.028 Uiso 1 1 calc R U . . .
C16 C 1.3083(2) 0.05726(17) 0.08082(9) 0.0219(5) Uani 1 1 d . . . . .
H16 H 1.345439 -0.013985 0.084418 0.026 Uiso 1 1 calc R U . . .
C12 C 1.1233(2) 0.37872(16) 0.06840(9) 0.0198(4) Uani 1 1 d . . . . .
H12A H 1.201053 0.434511 0.066960 0.024 Uiso 1 1 calc R U . . .
H12B H 1.061909 0.385292 0.034692 0.024 Uiso 1 1 calc R U . . .
C19 C 0.8428(2) -0.04921(16) 0.13010(9) 0.0198(4) Uani 1 1 d . . . . .
C5 C 0.9044(2) 0.05595(16) 0.21697(8) 0.0179(4) Uani 1 1 d . . . . .
H5A H 0.940536 -0.006975 0.238226 0.022 Uiso 1 1 calc R U . . .
H5B H 0.796485 0.060373 0.221579 0.022 Uiso 1 1 calc R U . . .
C2 C 0.6266(3) 0.3109(2) -0.05128(9) 0.0307(5) Uani 1 1 d . . . . .
C15 C 1.3831(2) 0.13440(18) 0.04859(9) 0.0236(5) Uani 1 1 d . . . . .
H15 H 1.469839 0.114712 0.029664 0.028 Uiso 1 1 calc R U . . .
C11 C 1.1272(2) 0.40353(16) 0.16926(9) 0.0185(4) Uani 1 1 d . . . . .
H11A H 1.130478 0.479220 0.182208 0.022 Uiso 1 1 calc R U . . .
H11B H 1.228314 0.382431 0.159060 0.022 Uiso 1 1 calc R U . . .
C26 C 1.0219(3) 0.60070(17) 0.09647(10) 0.0261(5) Uani 1 1 d . . . . .
H26A H 0.956014 0.662958 0.093077 0.039 Uiso 1 1 calc R U . . .
H26B H 1.096138 0.615030 0.125026 0.039 Uiso 1 1 calc R U . . .
H26C H 1.070515 0.588047 0.061264 0.039 Uiso 1 1 calc R U . . .
C24 C 0.8535(2) 0.51932(17) 0.16868(9) 0.0226(5) Uani 1 1 d . . . . .
H24A H 0.790785 0.583346 0.165604 0.034 Uiso 1 1 calc R U . . .
H24B H 0.793232 0.456676 0.178234 0.034 Uiso 1 1 calc R U . . .
H24C H 0.928138 0.531000 0.197421 0.034 Uiso 1 1 calc R U . . .
C18 C 1.1019(2) 0.01808(16) 0.15089(9) 0.0183(4) Uani 1 1 d . . . . .
H18A H 1.115325 -0.058792 0.141096 0.022 Uiso 1 1 calc R U . . .
H18B H 1.150958 0.030176 0.186906 0.022 Uiso 1 1 calc R U . . .
C13 C 1.1946(2) 0.26590(16) 0.07040(8) 0.0177(4) Uani 1 1 d . . . . .
C9 C 1.1103(2) 0.35215(17) 0.27205(9) 0.0221(5) Uani 1 1 d . . . . .
H9 H 1.154214 0.418568 0.282565 0.027 Uiso 1 1 calc R U . . .
C20 C 0.9006(2) -0.07115(18) 0.07084(9) 0.0244(5) Uani 1 1 d . . . . .
H20A H 0.840808 -0.127598 0.053395 0.037 Uiso 1 1 calc R U . . .
H20B H 0.893808 -0.004844 0.049016 0.037 Uiso 1 1 calc R U . . .
H20C H 1.003274 -0.094773 0.072933 0.037 Uiso 1 1 calc R U . . .
C1 C 0.7762(2) 0.21997(16) 0.00995(9) 0.0190(4) Uani 1 1 d . . . . .
N9 N 0.4759(2) 0.28135(14) 0.19431(8) 0.0263(4) Uani 1 1 d . . . . .
C3 C 0.6087(2) 0.26292(16) 0.17378(9) 0.0186(4) Uani 1 1 d . . . . .
N10 N 0.3467(2) 0.12877(15) 0.24239(8) 0.0276(4) Uani 1 1 d . . . . .
C4 C 0.4106(2) 0.19745(17) 0.21958(9) 0.0194(4) Uani 1 1 d . . . . .

loop_
_atom_site_aniso_label
_atom_site_aniso_U_11
_atom_site_aniso_U_22
_atom_site_aniso_U_33
_atom_site_aniso_U_23
_atom_site_aniso_U_13
_atom_site_aniso_U_12
Co1 0.01476(14) 0.01449(14) 0.01562(14) 0.00038(11) -0.00040(10) 0.00281(10)
N8 0.0520(15) 0.0796(19) 0.0267(13) -0.0004(12) -0.0045(11) 0.0372(14)
N1 0.0160(8) 0.0152(8) 0.0172(9) -0.0009(7) -0.0018(7) 0.0012(6)
N5 0.0191(9) 0.0160(8) 0.0212(9) 0.0033(7) 0.0008(7) 0.0020(7)
N3 0.0176(8) 0.0136(8) 0.0173(9) 0.0006(7) 0.0012(7) 0.0046(6)
N4 0.0172(8) 0.0148(8) 0.0157(9) -0.0008(6) -0.0022(7) 0.0039(6)
N2 0.0152(8) 0.0143(8) 0.0154(9) -0.0007(6) -0.0003(7) 0.0025(6)
C23 0.0227(11) 0.0129(9) 0.0218(11) 0.0039(8) 0.0047(9) 0.0054(8)
C6 0.0150(10) 0.0180(10) 0.0174(10) 0.0017(8) 0.0002(8) 0.0022(8)
N6 0.0191(9) 0.0174(9) 0.0234(10) 0.0002(7) -0.0018(8) 0.0037(7)
N7 0.0368(11) 0.0252(10) 0.0212(10) -0.0003(8) -0.0086(8) -0.0010(8)
C21 0.0273(12) 0.0163(10) 0.0312(13) 0.0003(9) -0.0035(10) -0.0001(9)
C25 0.0256(11) 0.0188(10) 0.0253(12) 0.0054(9) 0.0005(9) 0.0071(9)
C10 0.0167(10) 0.0142(9) 0.0206(11) -0.0012(8) -0.0001(8) 0.0017(8)
C17 0.0171(10) 0.0169(10) 0.0168(10) -0.0015(8) -0.0057(8) 0.0026(8)
C7 0.0194(10) 0.0215(10) 0.0179(11) 0.0017(8) 0.0000(8) 0.0004(8)
C14 0.0184(10) 0.0242(11) 0.0207(11) 0.0010(9) 0.0014(9) 0.0013(8)
C22 0.0229(11) 0.0174(10) 0.0319(13) -0.0027(9) -0.0054(10) -0.0009(8)
C8 0.0271(11) 0.0258(11) 0.0180(11) -0.0028(9) -0.0050(9) 0.0015(9)
C16 0.0193(11) 0.0207(10) 0.0255(12) -0.0026(9) -0.0033(9) 0.0056(8)
C12 0.0194(10) 0.0183(10) 0.0218(11) 0.0032(8) 0.0055(9) 0.0043(8)
C19 0.0206(11) 0.0140(10) 0.0248(12) -0.0009(8) -0.0047(9) -0.0015(8)
C5 0.0205(10) 0.0149(10) 0.0183(11) 0.0020(8) -0.0015(8) 0.0010(8)
C2 0.0265(12) 0.0500(15) 0.0155(12) -0.0004(11) -0.0025(9) 0.0087(11)
C15 0.0181(11) 0.0267(11) 0.0260(12) -0.0029(9) 0.0011(9) 0.0060(9)
C11 0.0186(10) 0.0157(10) 0.0214(11) -0.0008(8) 0.0013(8) -0.0014(8)
C26 0.0314(12) 0.0143(10) 0.0327(13) 0.0037(9) 0.0081(10) 0.0035(9)
C24 0.0243(11) 0.0166(10) 0.0269(12) 0.0007(9) 0.0042(9) 0.0037(8)
C18 0.0190(10) 0.0142(9) 0.0214(11) 0.0007(8) -0.0037(8) 0.0040(8)
C13 0.0198(10) 0.0185(10) 0.0149(10) -0.0002(8) 0.0004(8) 0.0018(8)
C9 0.0242(11) 0.0177(10) 0.0244(12) -0.0028(9) -0.0031(9) -0.0019(8)
C20 0.0297(12) 0.0197(11) 0.0235(12) -0.0043(9) -0.0069(10) 0.0021(9)
C1 0.0204(10) 0.0152(10) 0.0215(11) -0.0004(9) 0.0045(9) -0.0015(8)
N9 0.0209(9) 0.0208(9) 0.0373(11) 0.0064(8) 0.0080(8) 0.0057(7)
C3 0.0223(11) 0.0131(9) 0.0204(11) 0.0021(8) -0.0026(9) 0.0009(8)
N10 0.0214(10) 0.0248(10) 0.0365(12) 0.0040(9) 0.0022(9) 0.0011(8)
C4 0.0160(10) 0.0190(10) 0.0233(11) -0.0015(8) -0.0023(9) 0.0055(8)

loop_
_atom_type_symbol
_atom_type_description
_atom_type_scat_dispersion_real
_atom_type_scat_dispersion_imag
_atom_type_scat_source
C C 0.0033 0.0016 'International Tables Vol C Tables 4.2.6.8 and 6.1.1.4'
H H 0.0000 0.0000 'International Tables Vol C Tables 4.2.6.8 and 6.1.1.4'
N N 0.0061 0.0033 'International Tables Vol C Tables 4.2.6.8 and 6.1.1.4'
Co Co 0.3494 0.9721 'International Tables Vol C Tables 4.2.6.8 and 6.1.1.4'

loop_
_geom_angle_atom_site_label_1
_geom_angle_atom_site_label_2
_geom_angle_atom_site_label_3
_geom_angle
_geom_angle_site_symmetry_1
_geom_angle_site_symmetry_3
_geom_angle_publ_flag
N4 Co1 N2 90.09(7) . . ?
N4 Co1 N5 178.44(7) . . ?
N2 Co1 N5 89.29(7) . . ?
N4 Co1 N6 90.25(7) . . ?
N2 Co1 N6 178.45(7) . . ?
N5 Co1 N6 90.42(7) . . ?
N4 Co1 N3 78.48(6) . . ?
N2 Co1 N3 81.16(6) . . ?
N5 Co1 N3 102.83(6) . . ?
N6 Co1 N3 97.43(7) . . ?
N4 Co1 N1 81.26(6) . . ?
N2 Co1 N1 77.82(6) . . ?
N5 Co1 N1 97.20(6) . . ?
N6 Co1 N1 103.72(6) . . ?
N3 Co1 N1 150.64(6) . . ?
C5 N1 C18 109.19(16) . . ?
C5 N1 C19 112.14(15) . . ?
C18 N1 C19 112.18(15) . . ?
C5 N1 Co1 99.33(11) . . ?
C18 N1 Co1 101.14(11) . . ?
C19 N1 Co1 121.51(12) . . ?
C3 N5 Co1 173.70(16) . . ?
C12 N3 C11 109.12(15) . . ?
C12 N3 C23 112.14(15) . . ?
C11 N3 C23 111.62(15) . . ?
C12 N3 Co1 99.37(11) . . ?
C11 N3 Co1 102.32(11) . . ?
C23 N3 Co1 121.06(12) . . ?
C17 N4 C13 120.94(17) . . ?
C17 N4 Co1 120.19(13) . . ?
C13 N4 Co1 118.71(13) . . ?
C10 N2 C6 120.78(17) . . ?
C10 N2 Co1 119.77(13) . . ?
C6 N2 Co1 119.27(13) . . ?
N3 C23 C25 109.71(16) . . ?
N3 C23 C24 108.38(16) . . ?
C25 C23 C24 107.79(17) . . ?
N3 C23 C26 111.94(16) . . ?
C25 C23 C26 109.76(17) . . ?
C24 C23 C26 109.15(17) . . ?
N2 C6 C7 120.72(18) . . ?
N2 C6 C5 115.74(17) . . ?
C7 C6 C5 123.54(18) . . ?
C1 N6 Co1 166.55(16) . . ?
C1 N7 C2 117.81(19) . . ?
C19 C21 H21A 109.5 . . ?
C19 C21 H21B 109.5 . . ?
H21A C21 H21B 109.5 . . ?
C19 C21 H21C 109.5 . . ?
H21A C21 H21C 109.5 . . ?
H21B C21 H21C 109.5 . . ?
C23 C25 H25A 109.5 . . ?
C23 C25 H25B 109.5 . . ?
H25A C25 H25B 109.5 . . ?
C23 C25 H25C 109.5 . . ?
H25A C25 H25C 109.5 . . ?
H25B C25 H25C 109.5 . . ?
N2 C10 C9 120.61(18) . . ?
N2 C10 C11 116.19(18) . . ?
C9 C10 C11 122.97(18) . . ?
N4 C17 C16 120.39(19) . . ?
N4 C17 C18 115.76(17) . . ?
C16 C17 C18 123.47(18) . . ?
C8 C7 C6 118.86(19) . . ?
C8 C7 H7 120.6 . . ?
C6 C7 H7 120.6 . . ?
C13 C14 C15 118.64(19) . . ?
C13 C14 H14 120.7 . . ?
C15 C14 H14 120.7 . . ?
C19 C22 H22A 109.5 . . ?
C19 C22 H22B 109.5 . . ?
H22A C22 H22B 109.5 . . ?
C19 C22 H22C 109.5 . . ?
H22A C22 H22C 109.5 . . ?
H22B C22 H22C 109.5 . . ?
C7 C8 C9 119.7(2) . . ?
C7 C8 H8 120.1 . . ?
C9 C8 H8 120.1 . . ?
C17 C16 C15 118.99(19) . . ?
C17 C16 H16 120.5 . . ?
C15 C16 H16 120.5 . . ?
N3 C12 C13 110.62(16) . . ?
N3 C12 H12A 109.5 . . ?
C13 C12 H12A 109.5 . . ?
N3 C12 H12B 109.5 . . ?
C13 C12 H12B 109.5 . . ?
H12A C12 H12B 108.1 . . ?
N1 C19 C22 109.27(16) . . ?
N1 C19 C20 108.56(16) . . ?
C22 C19 C20 107.81(18) . . ?
N1 C19 C21 112.00(17) . . ?
C22 C19 C21 109.13(17) . . ?
C20 C19 C21 109.96(17) . . ?
N1 C5 C6 111.21(16) . . ?
N1 C5 H5A 109.4 . . ?
C6 C5 H5A 109.4 . . ?
N1 C5 H5B 109.4 . . ?
C6 C5 H5B 109.4 . . ?
H5A C5 H5B 108.0 . . ?
N8 C2 N7 174.7(3) . . ?
C16 C15 C14 119.89(19) . . ?
C16 C15 H15 120.1 . . ?
C14 C15 H15 120.1 . . ?
N3 C11 C10 113.32(16) . . ?
N3 C11 H11A 108.9 . . ?
C10 C11 H11A 108.9 . . ?
N3 C11 H11B 108.9 . . ?
C10 C11 H11B 108.9 . . ?
H11A C11 H11B 107.7 . . ?
C23 C26 H26A 109.5 . . ?
C23 C26 H26B 109.5 . . ?
H26A C26 H26B 109.5 . . ?
C23 C26 H26C 109.5 . . ?
H26A C26 H26C 109.5 . . ?
H26B C26 H26C 109.5 . . ?
C23 C24 H24A 109.5 . . ?
C23 C24 H24B 109.5 . . ?
H24A C24 H24B 109.5 . . ?
C23 C24 H24C 109.5 . . ?
H24A C24 H24C 109.5 . . ?
H24B C24 H24C 109.5 . . ?
N1 C18 C17 114.27(16) . . ?
N1 C18 H18A 108.7 . . ?
C17 C18 H18A 108.7 . . ?
N1 C18 H18B 108.7 . . ?
C17 C18 H18B 108.7 . . ?
H18A C18 H18B 107.6 . . ?
N4 C13 C14 120.89(18) . . ?
N4 C13 C12 115.77(17) . . ?
C14 C13 C12 123.33(18) . . ?
C10 C9 C8 119.00(19) . . ?
C10 C9 H9 120.5 . . ?
C8 C9 H9 120.5 . . ?
C19 C20 H20A 109.5 . . ?
C19 C20 H20B 109.5 . . ?
H20A C20 H20B 109.5 . . ?
C19 C20 H20C 109.5 . . ?
H20A C20 H20C 109.5 . . ?
H20B C20 H20C 109.5 . . ?
N6 C1 N7 175.3(2) . . ?
C3 N9 C4 116.30(17) . . ?
N5 C3 N9 175.4(2) . . ?
N10 C4 N9 175.7(2) . . ?

loop_
_geom_bond_atom_site_label_1
_geom_bond_atom_site_label_2
_geom_bond_distance
_geom_bond_site_symmetry_2
_geom_bond_publ_flag
Co1 N4 1.9085(16) . ?
Co1 N2 1.9201(17) . ?
Co1 N5 1.9270(17) . ?
Co1 N6 1.9421(18) . ?
Co1 N3 2.3145(16) . ?
Co1 N1 2.3400(16) . ?
N8 C2 1.160(3) . ?
N1 C5 1.479(3) . ?
N1 C18 1.486(2) . ?
N1 C19 1.519(3) . ?
N5 C3 1.153(3) . ?
N3 C12 1.484(2) . ?
N3 C11 1.486(3) . ?
N3 C23 1.518(2) . ?
N4 C17 1.345(2) . ?
N4 C13 1.347(3) . ?
N2 C10 1.341(2) . ?
N2 C6 1.343(2) . ?
C23 C25 1.528(3) . ?
C23 C24 1.530(3) . ?
C23 C26 1.534(3) . ?
C6 C7 1.383(3) . ?
C6 C5 1.510(3) . ?
N6 C1 1.146(3) . ?
N7 C1 1.308(3) . ?
N7 C2 1.325(3) . ?
C21 C19 1.532(3) . ?
C21 H21A 0.9600 . ?
C21 H21B 0.9600 . ?
C21 H21C 0.9600 . ?
C25 H25A 0.9600 . ?
C25 H25B 0.9600 . ?
C25 H25C 0.9600 . ?
C10 C9 1.378(3) . ?
C10 C11 1.502(3) . ?
C17 C16 1.382(3) . ?
C17 C18 1.501(3) . ?
C7 C8 1.377(3) . ?
C7 H7 0.9300 . ?
C14 C13 1.379(3) . ?
C14 C15 1.387(3) . ?
C14 H14 0.9300 . ?
C22 C19 1.524(3) . ?
C22 H22A 0.9600 . ?
C22 H22B 0.9600 . ?
C22 H22C 0.9600 . ?
C8 C9 1.385(3) . ?
C8 H8 0.9300 . ?
C16 C15 1.386(3) . ?
C16 H16 0.9300 . ?
C12 C13 1.511(3) . ?
C12 H12A 0.9700 . ?
C12 H12B 0.9700 . ?
C19 C20 1.530(3) . ?
C5 H5A 0.9700 . ?
C5 H5B 0.9700 . ?
C15 H15 0.9300 . ?
C11 H11A 0.9700 . ?
C11 H11B 0.9700 . ?
C26 H26A 0.9600 . ?
C26 H26B 0.9600 . ?
C26 H26C 0.9600 . ?
C24 H24A 0.9600 . ?
C24 H24B 0.9600 . ?
C24 H24C 0.9600 . ?
C18 H18A 0.9700 . ?
C18 H18B 0.9700 . ?
C9 H9 0.9300 . ?
C20 H20A 0.9600 . ?
C20 H20B 0.9600 . ?
C20 H20C 0.9600 . ?
N9 C3 1.305(3) . ?
N9 C4 1.321(3) . ?
N10 C4 1.150(3) . ?

loop_
_geom_torsion_atom_site_label_1
_geom_torsion_atom_site_label_2
_geom_torsion_atom_site_label_3
_geom_torsion_atom_site_label_4
_geom_torsion
_geom_torsion_site_symmetry_1
_geom_torsion_site_symmetry_2
_geom_torsion_site_symmetry_3
_geom_torsion_site_symmetry_4
_geom_torsion_publ_flag
C12 N3 C23 C25 69.9(2) . . . . ?
C11 N3 C23 C25 -167.35(16) . . . . ?
Co1 N3 C23 C25 -46.9(2) . . . . ?
C12 N3 C23 C24 -172.68(17) . . . . ?
C11 N3 C23 C24 -49.9(2) . . . . ?
Co1 N3 C23 C24 70.56(19) . . . . ?
C12 N3 C23 C26 -52.3(2) . . . . ?
C11 N3 C23 C26 70.5(2) . . . . ?
Co1 N3 C23 C26 -169.01(13) . . . . ?
C10 N2 C6 C7 3.3(3) . . . . ?
Co1 N2 C6 C7 -171.72(14) . . . . ?
C10 N2 C6 C5 -175.89(17) . . . . ?
Co1 N2 C6 C5 9.1(2) . . . . ?
C6 N2 C10 C9 -6.4(3) . . . . ?
Co1 N2 C10 C9 168.60(15) . . . . ?
C6 N2 C10 C11 168.32(17) . . . . ?
Co1 N2 C10 C11 -16.7(2) . . . . ?
C13 N4 C17 C16 -5.6(3) . . . . ?
Co1 N4 C17 C16 169.77(15) . . . . ?
C13 N4 C17 C18 167.57(18) . . . . ?
Co1 N4 C17 C18 -17.0(2) . . . . ?
N2 C6 C7 C8 1.9(3) . . . . ?
C5 C6 C7 C8 -179.05(18) . . . . ?
C6 C7 C8 C9 -3.8(3) . . . . ?
N4 C17 C16 C15 3.3(3) . . . . ?
C18 C17 C16 C15 -169.4(2) . . . . ?
C11 N3 C12 C13 67.6(2) . . . . ?
C23 N3 C12 C13 -168.22(17) . . . . ?
Co1 N3 C12 C13 -39.05(17) . . . . ?
C5 N1 C19 C22 70.6(2) . . . . ?
C18 N1 C19 C22 -166.14(17) . . . . ?
Co1 N1 C19 C22 -46.5(2) . . . . ?
C5 N1 C19 C20 -172.11(16) . . . . ?
C18 N1 C19 C20 -48.8(2) . . . . ?
Co1 N1 C19 C20 70.84(18) . . . . ?
C5 N1 C19 C21 -50.5(2) . . . . ?
C18 N1 C19 C21 72.8(2) . . . . ?
Co1 N1 C19 C21 -167.55(13) . . . . ?
C18 N1 C5 C6 66.81(19) . . . . ?
C19 N1 C5 C6 -168.22(15) . . . . ?
Co1 N1 C5 C6 -38.53(16) . . . . ?
N2 C6 C5 N1 25.6(2) . . . . ?
C7 C6 C5 N1 -153.52(18) . . . . ?
C17 C16 C15 C14 1.4(3) . . . . ?
C13 C14 C15 C16 -3.8(3) . . . . ?
C12 N3 C11 C10 -130.62(17) . . . . ?
C23 N3 C11 C10 104.88(18) . . . . ?
Co1 N3 C11 C10 -26.01(17) . . . . ?
N2 C10 C11 N3 30.5(2) . . . . ?
C9 C10 C11 N3 -154.89(18) . . . . ?
C5 N1 C18 C17 -130.27(18) . . . . ?
C19 N1 C18 C17 104.78(19) . . . . ?
Co1 N1 C18 C17 -26.18(18) . . . . ?
N4 C17 C18 N1 31.1(3) . . . . ?
C16 C17 C18 N1 -155.94(19) . . . . ?
C17 N4 C13 C14 3.1(3) . . . . ?
Co1 N4 C13 C14 -172.31(15) . . . . ?
C17 N4 C13 C12 -175.98(18) . . . . ?
Co1 N4 C13 C12 8.6(2) . . . . ?
C15 C14 C13 N4 1.6(3) . . . . ?
C15 C14 C13 C12 -179.4(2) . . . . ?
N3 C12 C13 N4 26.1(3) . . . . ?
N3 C12 C13 C14 -152.97(19) . . . . ?
N2 C10 C9 C8 4.3(3) . . . . ?
C11 C10 C9 C8 -170.07(19) . . . . ?
C7 C8 C9 C10 0.9(3) . . . . ?
